data_2237584
loop_
_publ_author_name
'Rybakov, Victor B.'
'Shishkina, Svitlana V.'
'Ukrainets, Igor V.'
'Gorokhova, Olga V.'
'Andreeva, Xeniya V.'

_publ_section_title
;
 6-Hydroxy-1,2-dihydro-4<i>H</i>-pyrrolo[3,2,1-<i>ij</i>]quinolin-4-one
;
_journal_coeditor_code YK2087
_journal_issue 3
_journal_name_full 'Acta Crystallographica Section E'
_journal_page_first o340
_journal_paper_doi 10.1107/S1600536813003000
_journal_volume 69
_journal_year 2013
_chemical_formula_iupac 'C11 H9 N O2'
_chemical_formula_moiety 'C11 H9 N O2'
_chemical_formula_sum 'C11 H9 N O2'
_chemical_formula_weight 187.19
_chemical_melting_point_gt 577
_chemical_melting_point_lt 579
_chemical_name_systematic
;
6-Hydroxy-1,2-dihydro-4<i>H</i>-pyrrolo[3,2,1-<i>ij</i>]quinolin-4-one
;
_space_group_IT_number 14
_symmetry_cell_setting monoclinic
_symmetry_space_group_name_Hall '-P 2ybc'
_symmetry_space_group_name_H-M 'P 1 21/c 1'
_atom_sites_solution_hydrogens geom
_atom_sites_solution_primary direct
_atom_sites_solution_secondary difmap
_audit_creation_method SHELXL97
_cell_angle_alpha 90.00
_cell_angle_beta 101.386(3)
_cell_angle_gamma 90.00
_cell_formula_units_Z 4
_cell_length_a 7.9987(3)
_cell_length_b 7.6297(2)
_cell_length_c 14.3500(4)
_cell_measurement_reflns_used 2056
_cell_measurement_temperature 295(2)
_cell_measurement_theta_max 30.00
_cell_measurement_theta_min 3.03
_cell_volume 858.51(5)
_computing_cell_refinement '<i>CrysAlis CCD</i> (Agilent, 2011)'
_computing_data_collection '<i>CrysAlis CCD</i> (Agilent, 2011)'
_computing_data_reduction '<i>CrysAlis RED</i> (Agilent, 2011)'
_computing_molecular_graphics '<i>ORTEP-3 for Windows</i> (Farrugia, 2012)'
_computing_publication_material '<i>WinGX</i> (Farrugia, 2012)'
_computing_structure_refinement '<i>SHELXL97</i> (Sheldrick, 2008)'
_computing_structure_solution '<i>SHELXS97</i> (Sheldrick, 2008)'
_diffrn_ambient_temperature 295(2)
_diffrn_detector_area_resol_mean 16.1827
_diffrn_measured_fraction_theta_full 0.999
_diffrn_measured_fraction_theta_max 0.999
_diffrn_measurement_device_type 'Agilent Xcalibur Sapphire3 CCD'
_diffrn_measurement_method '\w scans'
_diffrn_radiation_monochromator graphite
_diffrn_radiation_source 'Enhance (Mo) X--ray Source '
_diffrn_radiation_type 'Mo K\a'
_diffrn_radiation_wavelength 0.71073
_diffrn_reflns_av_R_equivalents 0.0228
_diffrn_reflns_av_sigmaI/netI 0.0239
_diffrn_reflns_limit_h_max 11
_diffrn_reflns_limit_h_min -10
_diffrn_reflns_limit_k_max 10
_diffrn_reflns_limit_k_min -10
_diffrn_reflns_limit_l_max 19
_diffrn_reflns_limit_l_min -20
_diffrn_reflns_number 7610
_diffrn_reflns_theta_full 29.99
_diffrn_reflns_theta_max 30.00
_diffrn_reflns_theta_min 3.04
_exptl_absorpt_coefficient_mu 0.101
_exptl_absorpt_correction_T_max 1.00000
_exptl_absorpt_correction_T_min 0.98259
_exptl_absorpt_correction_type multi-scan
_exptl_absorpt_process_details
;
(<i>CrysAlis RED</i>; Agilent, 2011)
;
_exptl_crystal_colour colourless
_exptl_crystal_density_diffrn 1.448
_exptl_crystal_density_method 'not measured'
_exptl_crystal_description prism
_exptl_crystal_F_000 392
_exptl_crystal_size_max 0.20
_exptl_crystal_size_mid 0.10
_exptl_crystal_size_min 0.10
_refine_diff_density_max 0.232
_refine_diff_density_min -0.147
_refine_ls_extinction_method none
_refine_ls_goodness_of_fit_ref 1.066
_refine_ls_hydrogen_treatment mixed
_refine_ls_matrix_type full
_refine_ls_number_parameters 131
_refine_ls_number_reflns 2501
_refine_ls_number_restraints 0
_refine_ls_restrained_S_all 1.066
_refine_ls_R_factor_all 0.0637
_refine_ls_R_factor_gt 0.0435
_refine_ls_shift/su_max 0.000
_refine_ls_shift/su_mean 0.000
_refine_ls_structure_factor_coef Fsqd
_refine_ls_weighting_details 'calc w=1/[\s^2^(Fo^2^)+(0.0595P)^2^+0.0832P] where P=(Fo^2^+2Fc^2^)/3'
_refine_ls_weighting_scheme calc
_refine_ls_wR_factor_gt 0.1121
_refine_ls_wR_factor_ref 0.1251
_reflns_number_gt 1806
_reflns_number_total 2501
_reflns_threshold_expression I>2\s(I)
_cod_data_source_file yk2087.cif
_cod_data_source_block I
_cod_original_sg_symbol_H-M 'P 21/c'
_cod_database_code 2237584
_cod_database_fobs_code 2237584

loop_
_symmetry_equiv_pos_as_xyz
'x, y, z'
'-x, y+1/2, -z+1/2'
'-x, -y, -z'
'x, -y-1/2, z-1/2'

loop_
_atom_site_type_symbol
_atom_site_label
_atom_site_fract_x
_atom_site_fract_y
_atom_site_fract_z
_atom_site_U_iso_or_equiv
_atom_site_adp_type
_atom_site_calc_flag
_atom_site_refinement_flags
_atom_site_occupancy
_atom_site_symmetry_multiplicity
O O1 0.20058(12) 0.29009(13) 0.28449(6) 0.0523(3) Uani d . 1 1
O O2 -0.01907(13) 0.82083(12) 0.38558(7) 0.0489(3) Uani d . 1 1
H H2 -0.093(3) 0.819(3) 0.3132(16) 0.101(7) Uiso d . 1 1
N N1 0.26368(13) 0.36896(13) 0.43936(7) 0.0369(2) Uani d . 1 1
C C1 0.25940(14) 0.48889(16) 0.51022(8) 0.0345(3) Uani d . 1 1
C C2 0.35421(15) 0.43260(18) 0.59709(8) 0.0407(3) Uani d . 1 1
C C3 0.36190(17) 0.5414(2) 0.67396(9) 0.0507(4) Uani d . 1 1
H H3 0.4236 0.5086 0.7333 0.061 Uiso calc R 1 1
C C4 0.27589(18) 0.7023(2) 0.66225(10) 0.0519(4) Uani d . 1 1
H H4 0.2836 0.7763 0.7144 0.062 Uiso calc R 1 1
C C5 0.18033(17) 0.75496(18) 0.57616(9) 0.0439(3) Uani d . 1 1
H H5 0.1230 0.8617 0.5709 0.053 Uiso calc R 1 1
C C6 0.17035(15) 0.64553(16) 0.49625(8) 0.0354(3) Uani d . 1 1
C C7 0.07582(15) 0.67526(15) 0.40090(8) 0.0362(3) Uani d . 1 1
C C8 0.08626(15) 0.55614(16) 0.33158(8) 0.0391(3) Uani d . 1 1
H H8 0.0262 0.5785 0.2704 0.047 Uiso calc R 1 1
C C9 0.18435(15) 0.39879(16) 0.34778(8) 0.0379(3) Uani d . 1 1
C C10 0.36451(18) 0.21387(18) 0.47642(10) 0.0479(3) Uani d . 1 1
H H10B 0.4609 0.1991 0.4454 0.057 Uiso calc R 1 1
H H10A 0.2951 0.1087 0.4670 0.057 Uiso calc R 1 1
C C11 0.42503(18) 0.25294(19) 0.58354(10) 0.0487(3) Uani d . 1 1
H H11B 0.3808 0.1665 0.6219 0.058 Uiso calc R 1 1
H H11A 0.5486 0.2530 0.6007 0.058 Uiso calc R 1 1

loop_
_atom_site_aniso_label
_atom_site_aniso_U_11
_atom_site_aniso_U_22
_atom_site_aniso_U_33
_atom_site_aniso_U_12
_atom_site_aniso_U_13
_atom_site_aniso_U_23
O1 0.0555(6) 0.0572(6) 0.0394(5) 0.0028(5) -0.0024(4) -0.0165(4)
O2 0.0565(6) 0.0446(5) 0.0426(5) 0.0102(4) 0.0021(4) 0.0046(4)
N1 0.0369(5) 0.0396(5) 0.0321(5) 0.0004(4) 0.0017(4) -0.0005(4)
C1 0.0318(5) 0.0421(6) 0.0288(5) -0.0053(5) 0.0044(4) 0.0008(4)
C2 0.0345(6) 0.0538(7) 0.0320(6) -0.0018(5) 0.0020(5) 0.0062(5)
C3 0.0463(7) 0.0741(10) 0.0284(6) -0.0025(7) -0.0008(5) 0.0013(6)
C4 0.0527(8) 0.0683(9) 0.0339(7) -0.0054(7) 0.0063(6) -0.0129(6)
C5 0.0445(7) 0.0480(7) 0.0394(7) -0.0032(6) 0.0087(5) -0.0069(5)
C6 0.0343(6) 0.0409(6) 0.0304(5) -0.0046(5) 0.0050(4) -0.0002(5)
C7 0.0351(6) 0.0394(6) 0.0332(6) -0.0019(5) 0.0043(4) 0.0043(5)
C8 0.0388(6) 0.0462(7) 0.0292(6) -0.0026(5) -0.0007(5) 0.0020(5)
C9 0.0350(6) 0.0451(6) 0.0315(6) -0.0054(5) 0.0015(5) -0.0041(5)
C10 0.0469(7) 0.0455(7) 0.0485(8) 0.0067(6) 0.0029(6) 0.0036(6)
C11 0.0417(7) 0.0592(8) 0.0429(7) 0.0056(6) 0.0025(6) 0.0124(6)

loop_
_atom_type_symbol
_atom_type_description
_atom_type_scat_dispersion_real
_atom_type_scat_dispersion_imag
_atom_type_scat_source
C C 0.0033 0.0016 'International Tables Vol C Tables 4.2.6.8 and 6.1.1.4'
H H 0.0000 0.0000 'International Tables Vol C Tables 4.2.6.8 and 6.1.1.4'
N N 0.0061 0.0033 'International Tables Vol C Tables 4.2.6.8 and 6.1.1.4'
O O 0.0106 0.0060 'International Tables Vol C Tables 4.2.6.8 and 6.1.1.4'

loop_
_geom_angle_atom_site_label_1
_geom_angle_atom_site_label_2
_geom_angle_atom_site_label_3
_geom_angle
C7 O2 H2 109.2(11)
C9 N1 C1 121.90(10)
C9 N1 C10 126.97(11)
C1 N1 C10 111.12(10)
N1 C1 C6 123.70(10)
N1 C1 C2 111.62(11)
C6 C1 C2 124.68(11)
C3 C2 C1 117.58(13)
C3 C2 C11 133.96(12)
C1 C2 C11 108.44(11)
C2 C3 C4 119.38(12)
C2 C3 H3 120.3
C4 C3 H3 120.3
C5 C4 C3 122.35(13)
C5 C4 H4 118.8
C3 C4 H4 118.8
C4 C5 C6 119.32(13)
C4 C5 H5 120.3
C6 C5 H5 120.3
C1 C6 C5 116.67(11)
C1 C6 C7 115.50(10)
C5 C6 C7 127.82(12)
O2 C7 C8 123.24(11)
O2 C7 C6 117.37(11)
C8 C7 C6 119.40(11)
C7 C8 C9 123.57(10)
C7 C8 H8 118.2
C9 C8 H8 118.2
O1 C9 N1 119.54(11)
O1 C9 C8 124.72(11)
N1 C9 C8 115.74(11)
N1 C10 C11 104.24(10)
N1 C10 H10B 110.9
C11 C10 H10B 110.9
N1 C10 H10A 110.9
C11 C10 H10A 110.9
H10B C10 H10A 108.9
C2 C11 C10 104.54(10)
C2 C11 H11B 110.8
C10 C11 H11B 110.8
C2 C11 H11A 110.8
C10 C11 H11A 110.8
H11B C11 H11A 108.9

loop_
_geom_bond_atom_site_label_1
_geom_bond_atom_site_label_2
_geom_bond_distance
O1 C9 1.2555(14)
O2 C7 1.3387(15)
O2 H2 1.09(2)
N1 C9 1.3610(15)
N1 C1 1.3733(15)
N1 C10 1.4711(16)
C1 C6 1.3855(17)
C1 C2 1.3930(16)
C2 C3 1.3721(19)
C2 C11 1.5104(19)
C3 C4 1.401(2)
C3 H3 0.9300
C4 C5 1.3780(19)
C4 H4 0.9300
C5 C6 1.4079(18)
C5 H5 0.9300
C6 C7 1.4445(16)
C7 C8 1.3622(17)
C8 C9 1.4279(17)
C8 H8 0.9300
C10 C11 1.547(2)
C10 H10B 0.9700
C10 H10A 0.9700
C11 H11B 0.9700
C11 H11A 0.9700

loop_
_geom_hbond_atom_site_label_D
_geom_hbond_atom_site_label_H
_geom_hbond_atom_site_label_A
_geom_hbond_site_symmetry_A
_geom_hbond_distance_DH
_geom_hbond_distance_HA
_geom_hbond_distance_DA
_geom_hbond_angle_DHA
O2 H2 O1 2 1.09(2) 1.51(2) 2.5922(13) 172.0(19)

loop_
_geom_torsion_atom_site_label_1
_geom_torsion_atom_site_label_2
_geom_torsion_atom_site_label_3
_geom_torsion_atom_site_label_4
_geom_torsion
C9 N1 C1 C6 2.51(18)
C10 N1 C1 C6 -178.40(11)
C9 N1 C1 C2 -177.90(11)
C10 N1 C1 C2 1.20(15)
N1 C1 C2 C3 179.39(11)
C6 C1 C2 C3 -1.01(19)
N1 C1 C2 C11 -1.98(14)
C6 C1 C2 C11 177.61(11)
C1 C2 C3 C4 -0.2(2)
C11 C2 C3 C4 -178.33(14)
C2 C3 C4 C5 1.2(2)
C3 C4 C5 C6 -1.2(2)
N1 C1 C6 C5 -179.39(11)
C2 C1 C6 C5 1.07(18)
N1 C1 C6 C7 1.52(17)
C2 C1 C6 C7 -178.02(11)
C4 C5 C6 C1 0.04(18)
C4 C5 C6 C7 179.00(12)
C1 C6 C7 O2 176.62(10)
C5 C6 C7 O2 -2.35(19)
C1 C6 C7 C8 -3.23(17)
C5 C6 C7 C8 177.81(12)
O2 C7 C8 C9 -178.65(11)
C6 C7 C8 C9 1.18(19)
C1 N1 C9 O1 175.65(11)
C10 N1 C9 O1 -3.3(2)
C1 N1 C9 C8 -4.50(17)
C10 N1 C9 C8 176.56(11)
C7 C8 C9 O1 -177.46(12)
C7 C8 C9 N1 2.70(18)
C9 N1 C10 C11 179.12(11)
C1 N1 C10 C11 0.08(15)
C3 C2 C11 C10 -179.78(15)
C1 C2 C11 C10 1.92(14)
N1 C10 C11 C2 -1.19(14)

loop_
_cod_related_entry_id
_cod_related_entry_database
_cod_related_entry_code
1 ChemSpider 10553001
